data_7241529
loop_
_publ_author_name
'Wang, Lingyao'
'Jiang, Tao'
'Duttwyler, Simon'
'Zhang, Yuanbin'

_publ_section_title
;
 Supramolecular Cu(ii)--dipyridyl frameworks featuring weakly coordinating
 dodecaborate dianions for selective gas separation
;
_journal_issue 2
_journal_name_full CrystEngComm
_journal_page_first 282
_journal_page_last 291
_journal_paper_doi 10.1039/D0CE01395A
_journal_volume 23
_journal_year 2021
_chemical_formula_sum 'C48 H36 B12 Cl12 Cu2 N6 O4'
_chemical_formula_weight 1443.03
_chemical_name_systematic BSF-72
_space_group_crystal_system triclinic
_space_group_IT_number 2
_space_group_name_Hall '-P 1'
_space_group_name_H-M_alt 'P -1'
_atom_sites_solution_hydrogens geom
_audit_update_record
;
2020-11-05 deposited with the CCDC.	2020-11-23 downloaded from the CCDC.
;
_cell_angle_alpha 94.689(4)
_cell_angle_beta 104.281(4)
_cell_angle_gamma 115.487(4)
_cell_formula_units_Z 1
_cell_length_a 13.943(3)
_cell_length_b 14.893(3)
_cell_length_c 15.010(3)
_cell_measurement_reflns_used 3506
_cell_measurement_temperature 296.(2)
_cell_measurement_theta_max 24.7720
_cell_measurement_theta_min 2.3273
_cell_volume 2663.0(10)
_computing_cell_refinement 'SAINT V8.38A (Bruker AXS Inc., 2017)'
_computing_data_reduction 'SAINT V8.38A (Bruker AXS Inc., 2017)'
_computing_molecular_graphics 'shelXle (C.B. Huebschle, rev 924)'
_computing_structure_refinement 'SHELXL-2018/3 (Sheldrick, 2018)'
_computing_structure_solution 'SHELXT 2014/5 (Sheldrick, 2014)'
_diffrn_ambient_temperature 296.(2)
_diffrn_detector_area_resol_mean 10.4167
_diffrn_measured_fraction_theta_full 0.987
_diffrn_measured_fraction_theta_max 0.987
_diffrn_measurement_device_type 'Bruker D8 VENTURE PHOTON 100'
_diffrn_radiation_monochromator 'Helios Multi-layer Optic'
_diffrn_radiation_type ' Mo K\a'
_diffrn_radiation_wavelength 0.71073
_diffrn_reflns_av_R_equivalents 0.0460
_diffrn_reflns_av_unetI/netI 0.1298
_diffrn_reflns_limit_h_max 16
_diffrn_reflns_limit_h_min -16
_diffrn_reflns_limit_k_max 17
_diffrn_reflns_limit_k_min -17
_diffrn_reflns_limit_l_max 18
_diffrn_reflns_limit_l_min -10
_diffrn_reflns_number 14419
_diffrn_reflns_theta_full 25.46
_diffrn_reflns_theta_max 25.46
_diffrn_reflns_theta_min 2.08
_diffrn_source TXS
_diffrn_source_type 'Rotaing Anode'
_exptl_absorpt_coefficient_mu 0.728
_exptl_absorpt_correction_T_max 0.7452
_exptl_absorpt_correction_T_min 0.6165
_exptl_absorpt_correction_type multi-scan
_exptl_absorpt_process_details
;
SADABS-2016/2 - Bruker AXS area detector scaling and absorption correction
;
_exptl_crystal_density_diffrn 0.900
_exptl_crystal_density_method 'not measured'
_exptl_crystal_description block
_exptl_crystal_F_000 720
_exptl_crystal_size_max 0.250
_exptl_crystal_size_mid 0.200
_exptl_crystal_size_min 0.150
_refine_diff_density_max 1.489
_refine_diff_density_min -0.401
_refine_ls_extinction_method none
_refine_ls_goodness_of_fit_ref 1.085
_refine_ls_hydrogen_treatment constr
_refine_ls_matrix_type full
_refine_ls_number_parameters 373
_refine_ls_number_reflns 9750
_refine_ls_number_restraints 389
_refine_ls_restrained_S_all 1.068
_refine_ls_R_factor_all 0.1483
_refine_ls_R_factor_gt 0.0754
_refine_ls_shift/su_max 0.000
_refine_ls_shift/su_mean 0.000
_refine_ls_structure_factor_coef Fsqd
_refine_ls_weighting_details 'w=1/[\s^2^(Fo^2^)+(0.0700P)^2^+7.0000P] where P=(Fo^2^+2Fc^2^)/3'
_refine_ls_weighting_scheme calc
_refine_ls_wR_factor_gt 0.2213
_refine_ls_wR_factor_ref 0.2465
_reflns_number_gt 4264
_reflns_number_total 9750
_reflns_threshold_expression 'I > 2\s(I)'
_cod_data_source_file d0ce01395a2.cif
_cod_data_source_block ZH_ZJU4
_cod_depositor_comments
;
The following automatic conversions were performed:

data item '_exptl_absorpt_correction_type' value 'Multi-Scan' was
changed to 'multi-scan' in accordance with the
/home/data/users/saulius/crontab/automatic-downloads/rss-feeds/RSC/lib/dictionaries/cif_core.dic
dictionary named 'cif_core.dic' version 2.4.2 last updated on
2011-04-26.

Automatic conversion script
Id: cif_fix_values 7556 2019-12-06 15:28:31Z antanas 

 Adding full bibliography for 7241528--7241530.cif.
;
_cod_original_cell_volume 2663.0(8)
_cod_database_code 7241529

loop_
_space_group_symop_operation_xyz
'x, y, z'
'-x, -y, -z'

loop_
_atom_site_type_symbol
_atom_site_label
_atom_site_fract_x
_atom_site_fract_y
_atom_site_fract_z
_atom_site_U_iso_or_equiv
_atom_site_adp_type
_atom_site_calc_flag
_atom_site_refinement_flags_adp
_atom_site_refinement_flags_occupancy
_atom_site_refinement_flags_posn
_atom_site_occupancy
_atom_site_disorder_assembly
_atom_site_disorder_group
Cu Cu1 0.59281(9) 0.95941(7) 0.52920(6) 0.0568(3) Uani d U . . 1 . .
Cl Cl1 -0.1973(2) 0.24889(15) -0.02137(15) 0.0768(7) Uani d U . . 1 . .
B B1 -0.0939(9) 0.3797(7) -0.0106(6) 0.059(2) Uani d U . . 1 . .
C C1 0.4291(7) 0.8111(6) 0.6034(5) 0.058(2) Uani d U . . 1 . .
H H1 0.458384 0.866108 0.653517 0.069 Uiso calc U . R 1 . .
N N1 0.4732(5) 0.8233(4) 0.5321(4) 0.0525(16) Uani d U . . 1 . .
Cl Cl2 0.0977(2) 0.34785(17) 0.11613(16) 0.0871(8) Uani d U . . 1 . .
B B2 0.0058(8) 0.4082(6) -0.0690(6) 0.056(2) Uani d U . . 1 . .
C C2 0.3429(7) 0.7208(6) 0.6051(5) 0.056(2) Uani d U . . 1 . .
H H2 0.315259 0.715775 0.655893 0.067 Uiso calc U . R 1 . .
N N2 -0.2800(5) 0.0898(4) 0.5236(4) 0.0514(16) Uani d U . . 1 . .
Cl Cl3 0.0126(2) 0.31128(16) -0.14369(14) 0.0725(7) Uani d U . . 1 . .
O O3 0.4953(4) 0.9570(3) 0.4093(3) 0.0568(3) Uani d U . . 1 . .
B B3 0.0480(8) 0.4270(7) 0.0565(6) 0.057(2) Uani d U . . 1 . .
N N3 0.6875(6) 0.9628(5) 0.6551(4) 0.0606(18) Uani d U . . 1 . .
C C3 0.2958(7) 0.6355(5) 0.5301(5) 0.0482(18) Uani d U . . 1 . .
Cl Cl4 0.2106(2) 0.61865(17) 0.21619(13) 0.0731(7) Uani d U . . 1 . .
O O4 0.6711(6) 0.8635(5) 0.4375(4) 0.0882(19) Uani d U . . 1 . .
B B4 0.1010(8) 0.5560(6) 0.1052(6) 0.053(2) Uani d U . . 1 . .
C C4 0.3408(7) 0.6477(6) 0.4585(5) 0.055(2) Uani d U . . 1 . .
H H4 0.313487 0.592754 0.408638 0.066 Uiso calc U . R 1 . .
B B5 0.1272(8) 0.5179(7) 0.0019(6) 0.058(2) Uani d U . . 1 . .
C C5 0.4269(7) 0.7406(6) 0.4584(5) 0.056(2) Uani d U . . 1 . .
H H5 0.453964 0.747143 0.407315 0.067 Uiso calc U . R 1 . .
Cl Cl5 0.2665(2) 0.54092(19) 0.00442(18) 0.0874(8) Uani d U . . 1 . .
B B6 0.0352(8) 0.5292(7) -0.0978(6) 0.054(2) Uani d U . . 1 . .
C C6 0.2006(7) 0.5401(6) 0.5277(5) 0.055(2) Uani d U . . 1 . .
Cl Cl6 0.0753(2) 0.56199(17) -0.20013(14) 0.0783(7) Uani d U . . 1 . .
C C7 0.1845(7) 0.5065(6) 0.6117(5) 0.058(2) Uani d U . . 1 . .
H H7 0.238361 0.545129 0.669086 0.069 Uiso calc U . R 1 . .
C C8 0.0920(7) 0.4185(6) 0.6112(5) 0.056(2) Uani d U . . 1 . .
H H8 0.084879 0.398331 0.667261 0.068 Uiso calc U . R 1 . .
C C9 0.0098(7) 0.3607(6) 0.5260(5) 0.0537(19) Uani d U . . 1 . .
C C10 0.0229(7) 0.3910(6) 0.4421(5) 0.060(2) Uani d U . . 1 . .
H H10 -0.03053 0.351966 0.384698 0.072 Uiso calc U . R 1 . .
C C11 0.1184(7) 0.4817(6) 0.4456(5) 0.061(2) Uani d U . . 1 . .
H H11 0.125276 0.502201 0.389614 0.074 Uiso calc U . R 1 . .
C C12 -0.0889(7) 0.2682(6) 0.5243(5) 0.0515(18) Uani d U . . 1 . .
C C13 -0.1382(7) 0.2636(6) 0.5953(5) 0.054(2) Uani d U . . 1 . .
H H13 -0.108249 0.31978 0.644465 0.065 Uiso calc U . R 1 . .
C C14 -0.2324(7) 0.1747(6) 0.5925(5) 0.054(2) Uani d U . . 1 . .
H H14 -0.264146 0.173699 0.640362 0.065 Uiso calc U . R 1 . .
C C15 -0.2339(7) 0.0955(6) 0.4537(5) 0.056(2) Uani d U . . 1 . .
H H15 -0.267299 0.03919 0.404125 0.067 Uiso calc U . R 1 . .
C C16 -0.1401(7) 0.1801(6) 0.4513(5) 0.062(2) Uani d U . . 1 . .
H H16 -0.110805 0.179127 0.402074 0.075 Uiso calc U . R 1 . .
C C17 0.6973(8) 1.0155(7) 0.7366(5) 0.069(2) Uani d U . . 1 . .
H H17 0.651883 1.046713 0.734834 0.083 Uiso calc U . R 1 . .
C C18 0.7705(8) 1.0266(7) 0.8234(6) 0.077(3) Uani d U . . 1 . .
H H18 0.773673 1.064221 0.87759 0.093 Uiso calc U . R 1 . .
C C19 0.8388(8) 0.9803(6) 0.8276(5) 0.076(3) Uani d U . . 1 . .
C C20 0.8282(11) 0.9269(9) 0.7419(6) 0.129(5) Uani d U . . 1 . .
H H20 0.872489 0.894925 0.740906 0.155 Uiso calc U . R 1 . .
C C21 0.7548(10) 0.9206(9) 0.6598(6) 0.114(4) Uani d U . . 1 . .
H H21 0.751541 0.885005 0.604325 0.137 Uiso calc U . R 1 . .
C C22 0.9215(9) 0.9917(6) 0.9175(6) 0.083(3) Uani d U . . 1 . .
C C23 0.9475(11) 0.9142(8) 0.9351(7) 0.130(5) Uani d U . . 1 . .
H H23 0.910887 0.853804 0.889852 0.155 Uiso calc U . R 1 . .
C C24 0.9743(10) 1.0778(7) 0.9828(6) 0.107(4) Uani d U . . 1 . .
H H24 0.958899 1.131848 0.97359 0.128 Uiso calc U . R 1 . .

loop_
_atom_site_aniso_label
_atom_site_aniso_U_11
_atom_site_aniso_U_22
_atom_site_aniso_U_33
_atom_site_aniso_U_12
_atom_site_aniso_U_13
_atom_site_aniso_U_23
Cu1 0.0774(8) 0.0468(6) 0.0346(5) 0.0264(5) 0.0010(5) 0.0165(4)
Cl1 0.0963(19) 0.0447(12) 0.0611(14) 0.0130(12) 0.0165(13) 0.0082(11)
B1 0.079(6) 0.042(5) 0.039(5) 0.020(4) 0.007(4) 0.004(4)
C1 0.094(6) 0.043(4) 0.028(4) 0.031(4) 0.008(4) 0.008(3)
N1 0.075(4) 0.041(3) 0.034(3) 0.029(3) 0.000(3) 0.010(3)
Cl2 0.128(2) 0.0655(14) 0.0597(14) 0.0559(15) -0.0042(14) 0.0115(12)
B2 0.075(5) 0.041(4) 0.030(4) 0.015(4) 0.005(4) -0.001(3)
C2 0.080(6) 0.050(4) 0.034(4) 0.030(4) 0.011(4) 0.014(3)
N2 0.073(5) 0.047(3) 0.030(3) 0.032(3) 0.001(3) 0.008(3)
Cl3 0.0998(19) 0.0571(13) 0.0517(12) 0.0363(13) 0.0150(12) -0.0043(10)
O3 0.0774(8) 0.0468(6) 0.0346(5) 0.0264(5) 0.0010(5) 0.0165(4)
B3 0.077(5) 0.040(4) 0.037(4) 0.024(4) -0.001(4) 0.001(3)
N3 0.081(5) 0.052(4) 0.039(3) 0.032(4) -0.002(3) 0.015(3)
C3 0.071(5) 0.043(4) 0.032(4) 0.030(3) 0.010(3) 0.015(3)
Cl4 0.0889(17) 0.0681(14) 0.0345(10) 0.0281(13) -0.0068(11) -0.0010(10)
O4 0.113(5) 0.077(4) 0.068(4) 0.045(4) 0.018(4) 0.014(3)
B4 0.075(6) 0.045(4) 0.026(4) 0.023(4) 0.002(4) 0.007(3)
C4 0.078(6) 0.044(4) 0.037(4) 0.031(4) 0.005(4) 0.008(3)
B5 0.065(5) 0.049(5) 0.039(4) 0.019(4) 0.000(4) -0.002(3)
C5 0.077(6) 0.057(4) 0.037(4) 0.037(4) 0.012(4) 0.011(3)
Cl5 0.0753(17) 0.0873(18) 0.0808(17) 0.0316(14) 0.0134(14) -0.0069(14)
B6 0.075(6) 0.048(5) 0.030(4) 0.024(5) 0.013(4) 0.000(4)
C6 0.071(5) 0.047(4) 0.039(4) 0.028(4) 0.005(4) 0.004(3)
Cl6 0.112(2) 0.0665(14) 0.0392(11) 0.0248(14) 0.0259(12) 0.0116(10)
C7 0.064(5) 0.057(5) 0.040(4) 0.027(4) -0.001(4) 0.006(4)
C8 0.075(6) 0.048(4) 0.037(4) 0.026(4) 0.008(4) 0.010(3)
C9 0.063(5) 0.053(4) 0.038(4) 0.026(4) 0.004(3) 0.010(3)
C10 0.072(6) 0.063(5) 0.031(4) 0.027(4) 0.003(4) 0.004(4)
C11 0.083(6) 0.064(5) 0.034(4) 0.034(4) 0.012(4) 0.015(4)
C12 0.066(5) 0.050(4) 0.040(4) 0.033(4) 0.008(4) 0.015(3)
C13 0.088(6) 0.043(4) 0.030(4) 0.033(4) 0.009(4) 0.006(3)
C14 0.074(6) 0.060(5) 0.031(4) 0.036(4) 0.009(4) 0.014(3)
C15 0.078(6) 0.052(4) 0.037(4) 0.034(4) 0.011(4) 0.003(4)
C16 0.083(6) 0.058(5) 0.033(4) 0.027(4) 0.010(4) 0.004(4)
C17 0.101(7) 0.083(6) 0.041(4) 0.063(6) 0.012(4) 0.019(4)
C18 0.121(8) 0.074(6) 0.036(4) 0.060(6) -0.002(5) 0.011(4)
C19 0.125(8) 0.045(5) 0.041(4) 0.047(5) -0.014(4) 0.003(4)
C20 0.209(12) 0.149(9) 0.047(5) 0.145(9) -0.036(6) -0.020(6)
C21 0.170(10) 0.138(9) 0.046(5) 0.121(8) -0.027(6) -0.018(6)
C22 0.134(8) 0.060(5) 0.040(4) 0.059(6) -0.020(5) 0.001(4)
C23 0.188(12) 0.077(7) 0.077(7) 0.082(8) -0.062(7) -0.015(6)
C24 0.165(10) 0.064(6) 0.055(5) 0.065(7) -0.041(6) -0.010(4)

loop_
_atom_type_symbol
_atom_type_description
_atom_type_scat_dispersion_real
_atom_type_scat_dispersion_imag
_atom_type_scat_source
C C 0.0033 0.0016 'International Tables Vol C Tables 4.2.6.8 and 6.1.1.4'
H H 0.0000 0.0000 'International Tables Vol C Tables 4.2.6.8 and 6.1.1.4'
B B 0.0013 0.0007 'International Tables Vol C Tables 4.2.6.8 and 6.1.1.4'
Cl Cl 0.1484 0.1585 'International Tables Vol C Tables 4.2.6.8 and 6.1.1.4'
Cu Cu 0.3201 1.2651 'International Tables Vol C Tables 4.2.6.8 and 6.1.1.4'
N N 0.0061 0.0033 'International Tables Vol C Tables 4.2.6.8 and 6.1.1.4'
O O 0.0106 0.0060 'International Tables Vol C Tables 4.2.6.8 and 6.1.1.4'

loop_
_geom_angle_atom_site_label_1
_geom_angle_atom_site_label_2
_geom_angle_atom_site_label_3
_geom_angle_site_symmetry_1
_geom_angle_site_symmetry_3
_geom_angle
_geom_angle_publ_flag
O3 Cu1 N3 . . 177.2(3) ?
O3 Cu1 N1 . . 89.6(2) ?
N3 Cu1 N1 . . 89.4(2) ?
O3 Cu1 N2 . 1_665 91.8(2) ?
N3 Cu1 N2 . 1_665 89.4(2) ?
N1 Cu1 N2 . 1_665 175.1(3) ?
O3 Cu1 O3 . 2_676 82.27(19) ?
N3 Cu1 O3 . 2_676 95.1(2) ?
N1 Cu1 O3 . 2_676 90.9(2) ?
N2 Cu1 O3 1_665 2_676 93.9(2) ?
O3 Cu1 O4 . . 89.6(2) ?
N3 Cu1 O4 . . 93.0(2) ?
N1 Cu1 O4 . . 88.4(2) ?
N2 Cu1 O4 1_665 . 86.9(2) ?
O3 Cu1 O4 2_676 . 171.86(18) ?
B2 B1 B3 . . 61.2(5) ?
B2 B1 B5 . 2_565 108.4(6) ?
B3 B1 B5 . 2_565 107.6(6) ?
B2 B1 B4 . 2_565 60.2(5) ?
B3 B1 B4 . 2_565 108.8(7) ?
B5 B1 B4 2_565 2_565 60.0(5) ?
B2 B1 B6 . 2_565 109.0(7) ?
B3 B1 B6 . 2_565 59.3(5) ?
B5 B1 B6 2_565 2_565 60.2(5) ?
B4 B1 B6 2_565 2_565 108.6(6) ?
B2 B1 Cl1 . . 121.4(6) ?
B3 B1 Cl1 . . 121.6(6) ?
B5 B1 Cl1 2_565 . 121.6(7) ?
B4 B1 Cl1 2_565 . 121.7(6) ?
B6 B1 Cl1 2_565 . 120.9(6) ?
N1 C1 C2 . . 122.8(7) ?
N1 C1 H1 . . 118.6 ?
C2 C1 H1 . . 118.6 ?
C1 N1 C5 . . 117.0(7) ?
C1 N1 Cu1 . . 121.1(5) ?
C5 N1 Cu1 . . 121.7(5) ?
B1 B2 B5 . . 107.2(6) ?
B1 B2 B4 . 2_565 61.0(5) ?
B5 B2 B4 . 2_565 107.2(6) ?
B1 B2 B6 . . 107.6(7) ?
B5 B2 B6 . . 60.5(5) ?
B4 B2 B6 2_565 . 58.6(5) ?
B1 B2 B3 . . 60.1(5) ?
B5 B2 B3 . . 59.0(5) ?
B4 B2 B3 2_565 . 108.5(7) ?
B6 B2 B3 . . 107.7(6) ?
B1 B2 Cl3 . . 122.5(6) ?
B5 B2 Cl3 . . 122.0(7) ?
B4 B2 Cl3 2_565 . 121.4(5) ?
B6 B2 Cl3 . . 121.0(6) ?
B3 B2 Cl3 . . 122.7(6) ?
C1 C2 C3 . . 120.4(7) ?
C1 C2 H2 . . 119.8 ?
C3 C2 H2 . . 119.8 ?
C15 N2 C14 . . 116.5(7) ?
C15 N2 Cu1 . 1_445 121.7(5) ?
C14 N2 Cu1 . 1_445 121.7(5) ?
Cu1 O3 Cu1 . 2_676 97.73(19) ?
B4 B3 B5 . . 61.2(5) ?
B4 B3 B6 . 2_565 59.5(5) ?
B5 B3 B6 . 2_565 108.3(6) ?
B4 B3 B1 . . 108.0(7) ?
B5 B3 B1 . . 106.7(6) ?
B6 B3 B1 2_565 . 60.8(5) ?
B4 B3 B2 . . 108.9(6) ?
B5 B3 B2 . . 59.8(5) ?
B6 B3 B2 2_565 . 108.1(7) ?
B1 B3 B2 . . 58.7(5) ?
B4 B3 Cl2 . . 121.7(6) ?
B5 B3 Cl2 . . 122.4(7) ?
B6 B3 Cl2 2_565 . 121.2(6) ?
B1 B3 Cl2 . . 121.7(6) ?
B2 B3 Cl2 . . 121.6(6) ?
C21 N3 C17 . . 116.2(7) ?
C21 N3 Cu1 . . 119.6(6) ?
C17 N3 Cu1 . . 123.8(6) ?
C4 C3 C2 . . 116.8(7) ?
C4 C3 C6 . . 121.5(7) ?
C2 C3 C6 . . 121.7(7) ?
B6 B4 B3 2_565 . 60.6(5) ?
B6 B4 B2 2_565 2_565 61.1(5) ?
B3 B4 B2 . 2_565 109.1(6) ?
B6 B4 B5 2_565 . 107.8(6) ?
B3 B4 B5 . . 59.4(5) ?
B2 B4 B5 2_565 . 107.2(6) ?
B6 B4 B1 2_565 2_565 107.8(6) ?
B3 B4 B1 . 2_565 107.7(6) ?
B2 B4 B1 2_565 2_565 58.7(5) ?
B5 B4 B1 . 2_565 59.9(5) ?
B6 B4 Cl4 2_565 . 122.2(6) ?
B3 B4 Cl4 . . 122.3(6) ?
B2 B4 Cl4 2_565 . 121.2(6) ?
B5 B4 Cl4 . . 121.9(7) ?
B1 B4 Cl4 2_565 . 121.1(6) ?
C3 C4 C5 . . 121.2(7) ?
C3 C4 H4 . . 119.4 ?
C5 C4 H4 . . 119.4 ?
B3 B5 B2 . . 61.1(5) ?
B3 B5 B1 . 2_565 107.7(7) ?
B2 B5 B1 . 2_565 108.1(7) ?
B3 B5 B4 . . 59.3(5) ?
B2 B5 B4 . . 108.5(7) ?
B1 B5 B4 2_565 . 60.1(5) ?
B3 B5 B6 . . 109.2(7) ?
B2 B5 B6 . . 60.3(5) ?
B1 B5 B6 2_565 . 60.0(5) ?
B4 B5 B6 . . 108.5(7) ?
B3 B5 Cl5 . . 122.1(6) ?
B2 B5 Cl5 . . 122.4(6) ?
B1 B5 Cl5 2_565 . 120.7(6) ?
B4 B5 Cl5 . . 121.0(6) ?
B6 B5 Cl5 . . 121.1(6) ?
N1 C5 C4 . . 121.8(7) ?
N1 C5 H5 . . 119.1 ?
C4 C5 H5 . . 119.1 ?
B4 B6 B3 2_565 2_565 59.9(5) ?
B4 B6 B2 2_565 . 60.2(5) ?
B3 B6 B2 2_565 . 107.9(7) ?
B4 B6 B1 2_565 2_565 107.6(6) ?
B3 B6 B1 2_565 2_565 59.9(5) ?
B2 B6 B1 . 2_565 107.1(6) ?
B4 B6 B5 2_565 . 107.5(6) ?
B3 B6 B5 2_565 . 107.7(6) ?
B2 B6 B5 . . 59.2(5) ?
B1 B6 B5 2_565 . 59.8(5) ?
B4 B6 Cl6 2_565 . 122.2(6) ?
B3 B6 Cl6 2_565 . 121.8(6) ?
B2 B6 Cl6 . . 122.3(6) ?
B1 B6 Cl6 2_565 . 121.7(6) ?
B5 B6 Cl6 . . 121.8(7) ?
C11 C6 C7 . . 116.4(8) ?
C11 C6 C3 . . 121.7(7) ?
C7 C6 C3 . . 121.8(7) ?
C8 C7 C6 . . 122.7(7) ?
C8 C7 H7 . . 118.7 ?
C6 C7 H7 . . 118.7 ?
C7 C8 C9 . . 119.3(7) ?
C7 C8 H8 . . 120.3 ?
C9 C8 H8 . . 120.3 ?
C8 C9 C10 . . 119.6(8) ?
C8 C9 C12 . . 120.0(7) ?
C10 C9 C12 . . 120.3(7) ?
C9 C10 C11 . . 119.3(7) ?
C9 C10 H10 . . 120.3 ?
C11 C10 H10 . . 120.3 ?
C6 C11 C10 . . 122.6(7) ?
C6 C11 H11 . . 118.7 ?
C10 C11 H11 . . 118.7 ?
C13 C12 C16 . . 116.7(7) ?
C13 C12 C9 . . 120.7(7) ?
C16 C12 C9 . . 122.6(7) ?
C12 C13 C14 . . 119.9(7) ?
C12 C13 H13 . . 120.0 ?
C14 C13 H13 . . 120.0 ?
N2 C14 C13 . . 123.3(7) ?
N2 C14 H14 . . 118.3 ?
C13 C14 H14 . . 118.3 ?
N2 C15 C16 . . 123.9(7) ?
N2 C15 H15 . . 118.0 ?
C16 C15 H15 . . 118.0 ?
C15 C16 C12 . . 119.6(8) ?
C15 C16 H16 . . 120.2 ?
C12 C16 H16 . . 120.2 ?
N3 C17 C18 . . 124.5(8) ?
N3 C17 H17 . . 117.7 ?
C18 C17 H17 . . 117.7 ?
C19 C18 C17 . . 118.7(8) ?
C19 C18 H18 . . 120.7 ?
C17 C18 H18 . . 120.7 ?
C18 C19 C20 . . 115.8(8) ?
C18 C19 C22 . . 121.5(8) ?
C20 C19 C22 . . 122.6(9) ?
C21 C20 C19 . . 121.6(9) ?
C21 C20 H20 . . 119.2 ?
C19 C20 H20 . . 119.2 ?
N3 C21 C20 . . 123.1(9) ?
N3 C21 H21 . . 118.4 ?
C20 C21 H21 . . 118.4 ?
C24 C22 C23 . . 117.9(8) ?
C24 C22 C19 . . 121.1(7) ?
C23 C22 C19 . . 121.0(8) ?
C22 C23 C24 . 2_777 123.0(9) ?
C22 C23 H23 . . 118.5 ?
C24 C23 H23 2_777 . 118.5 ?
C22 C24 C23 . 2_777 119.1(8) ?
C22 C24 H24 . . 120.5 ?
C23 C24 H24 2_777 . 120.5 ?

loop_
_geom_bond_atom_site_label_1
_geom_bond_atom_site_label_2
_geom_bond_site_symmetry_2
_geom_bond_distance
_geom_bond_publ_flag
Cu1 O3 . 1.957(5) ?
Cu1 N3 . 2.003(6) ?
Cu1 N1 . 2.008(6) ?
Cu1 N2 1_665 2.015(6) ?
Cu1 O3 2_676 2.366(5) ?
Cu1 O4 . 2.626(6) ?
Cl1 B1 . 1.821(9) ?
B1 B2 . 1.741(14) ?
B1 B3 . 1.767(14) ?
B1 B5 2_565 1.780(13) ?
B1 B4 2_565 1.782(12) ?
B1 B6 2_565 1.784(12) ?
C1 N1 . 1.348(9) ?
C1 C2 . 1.373(10) ?
C1 H1 . 0.93 ?
N1 C5 . 1.377(9) ?
Cl2 B3 . 1.801(9) ?
B2 B5 . 1.764(12) ?
B2 B4 2_565 1.768(14) ?
B2 B6 . 1.784(12) ?
B2 B3 . 1.787(12) ?
B2 Cl3 . 1.804(9) ?
C2 C3 . 1.413(9) ?
C2 H2 . 0.93 ?
N2 C15 . 1.350(9) ?
N2 C14 . 1.354(9) ?
B3 B4 . 1.748(12) ?
B3 B5 . 1.749(14) ?
B3 B6 2_565 1.758(14) ?
N3 C21 . 1.327(11) ?
N3 C17 . 1.341(9) ?
C3 C4 . 1.360(10) ?
C3 C6 . 1.458(10) ?
Cl4 B4 . 1.802(8) ?
B4 B6 2_565 1.739(13) ?
B4 B5 . 1.781(13) ?
C4 C5 . 1.388(10) ?
C4 H4 . 0.93 ?
B5 B6 . 1.787(13) ?
B5 Cl5 . 1.811(11) ?
C5 H5 . 0.93 ?
B6 Cl6 . 1.796(9) ?
C6 C11 . 1.363(10) ?
C6 C7 . 1.428(10) ?
C7 C8 . 1.385(10) ?
C7 H7 . 0.93 ?
C8 C9 . 1.392(10) ?
C8 H8 . 0.93 ?
C9 C10 . 1.399(10) ?
C9 C12 . 1.462(10) ?
C10 C11 . 1.417(11) ?
C10 H10 . 0.93 ?
C11 H11 . 0.93 ?
C12 C13 . 1.395(10) ?
C12 C16 . 1.416(10) ?
C13 C14 . 1.396(10) ?
C13 H13 . 0.93 ?
C14 H14 . 0.93 ?
C15 C16 . 1.383(11) ?
C15 H15 . 0.93 ?
C16 H16 . 0.93 ?
C17 C18 . 1.390(10) ?
C17 H17 . 0.93 ?
C18 C19 . 1.389(12) ?
C18 H18 . 0.93 ?
C19 C20 . 1.395(12) ?
C19 C22 . 1.484(10) ?
C20 C21 . 1.361(11) ?
C20 H20 . 0.93 ?
C21 H21 . 0.93 ?
C22 C24 . 1.332(11) ?
C22 C23 . 1.377(11) ?
C23 C24 2_777 1.387(11) ?
C23 H23 . 0.93 ?
C24 H24 . 0.93 ?
